data_4116550
loop_
_publ_author_name
'Brigitte J. B. Folmer'
'Rint P. Sijbesma'
'Huub Kooijman'
'Anthony L. Spek'
'E. W. Meijer'

_publ_contact_author_address
;
    Bijvoet Center for Biomolecular Research
    Department of Crystal and Structural Chemistry
    Utrecht University
    Padualaan 8
    3584 CH Utrecht
    The Netherlands
;
_publ_contact_author_email spea@chem.uu.nl
_publ_contact_author_fax '+31 30 2533940'
_publ_contact_author_name '   Dr. A.L. Spek'
_publ_contact_author_phone '+31 30 2532538'
_publ_section_title
;
 Cooperative Dynamics in Duplexes of Stacked Hydrogen-Bonded Moieties
;
_journal_name_full 'Journal of the American Chemical Society'
_journal_page_first 9001
_journal_page_last 9007
_journal_paper_doi 10.1021/ja991409v
_journal_volume 121
_journal_year 1999
_chemical_compound_source 'see text'
_chemical_formula_moiety 'C24 H30 N8 O4, 2(C H Cl3)'
_chemical_formula_sum 'C26 H32 Cl6 N8 O4'
_chemical_formula_weight 733.30
_chemical_name_systematic
;
 ?
;
_space_group_IT_number 15
_symmetry_cell_setting monoclinic
_symmetry_space_group_name_Hall '-C 2yc'
_symmetry_space_group_name_H-M 'C 1 2/c 1'
_cell_angle_alpha 90
_cell_angle_beta 120.65(6)
_cell_angle_gamma 90
_cell_formula_units_Z 8
_cell_length_a 33.441(4)
_cell_length_b 10.8350(17)
_cell_length_c 25.571(3)
_cell_measurement_temperature 150
_cell_volume 7971(5)
_computing_cell_refinement 'SET4 (de Boer & Duisenberg, 1984)'
_computing_data_collection 'Locally modified CAD4-Version 5 Software'
_computing_data_reduction 'HELENA (Spek, 1997)'
_computing_publication_material 'PLATON (Spek, 1990)'
_computing_structure_refinement 'SHELXL-97 (Sheldrick, 1997)'
_diffrn_radiation_type 'Mo K\a'
_diffrn_radiation_wavelength 0.71073
_diffrn_reflns_av_R_equivalents 0.0798
_diffrn_reflns_av_sigmaI/netI 0.0399
_diffrn_reflns_limit_h_max 40
_diffrn_reflns_limit_h_min -40
_diffrn_reflns_limit_k_max 13
_diffrn_reflns_limit_k_min -13
_diffrn_reflns_limit_l_max 30
_diffrn_reflns_limit_l_min -30
_diffrn_reflns_number 47222
_diffrn_reflns_reduction_process
;
 ?
;
_diffrn_reflns_theta_max 25.25
_diffrn_reflns_theta_min 1.42
_exptl_absorpt_coefficient_mu 0.47
_exptl_crystal_density_diffrn 1.222
_exptl_crystal_density_method 'Not Measured'
_exptl_crystal_F_000 3024
_refine_diff_density_max 0.920
_refine_diff_density_min -0.486
_refine_diff_density_rms 0.100
_refine_ls_abs_structure_details none
_refine_ls_abs_structure_Flack none
_refine_ls_extinction_method none
_refine_ls_goodness_of_fit_ref 1.057
_refine_ls_hydrogen_treatment 'H-atom refinement: see text '
_refine_ls_matrix_type full
_refine_ls_number_parameters 403
_refine_ls_number_reflns 7198
_refine_ls_number_restraints 0
_refine_ls_restrained_S_all 1.057
_refine_ls_R_factor_all 0.0802
_refine_ls_R_factor_gt 0.0705
_refine_ls_shift/su_max 0.000
_refine_ls_shift/su_mean 0.000
_refine_ls_structure_factor_coef Fsqd
_refine_ls_weighting_details 'CALC W=1/[^2^(FO^2^)+(0.1084P)^2^+24.2284P] WHERE P=(FO^2^+2FC^2^)/3'
_refine_ls_weighting_scheme calc
_refine_ls_wR_factor_gt 0.1903
_refine_ls_wR_factor_ref 0.1977
_reflns_number_gt 6114
_reflns_number_total 7198
_reflns_threshold_expression >2sigma(i)
_cod_data_source_file ja991409v_1.cif
_cod_data_source_block s1942z
_cod_depositor_comments
;
The following automatic conversions were performed:

'_refine_ls_weighting_scheme' value 'calc ' changed to 'calc'
according to the built-in table from CIF Core dictionary named
'cif_core.dic' version 2.4.1 from 2010-06-29.

Automatic conversion script
Id: cif_fix_values 1715 2011-07-08 13:25:40Z adriana 
;
_cod_original_sg_symbol_H-M 'C 2/c'
_cod_database_code 4116550

loop_
_symmetry_equiv_pos_as_xyz
x,y,z
-x,y,1/2-z
-x,-y,-z
x,-y,1/2+z
1/2+x,1/2+y,z
1/2-x,1/2+y,1/2-z
1/2-x,1/2-y,-z
1/2+x,1/2-y,1/2+z

loop_
_atom_site_aniso_label
_atom_site_aniso_U_11
_atom_site_aniso_U_22
_atom_site_aniso_U_33
_atom_site_aniso_U_23
_atom_site_aniso_U_13
_atom_site_aniso_U_12
O7 0.0262(12) 0.0578(17) 0.0303(12) -0.0004(12) 0.0154(10) -0.0057(11)
O10 0.0207(11) 0.0320(12) 0.0279(11) -0.0038(10) 0.0109(10) -0.0021(9)
O37 0.0241(12) 0.091(2) 0.0335(14) -0.0087(14) 0.0145(11) 0.0051(13)
O40 0.0279(11) 0.0328(12) 0.0272(12) -0.0001(10) 0.0170(10) 0.0013(9)
N1 0.0194(13) 0.0388(16) 0.0309(14) -0.0047(12) 0.0137(12) -0.0018(11)
N3 0.0199(13) 0.0268(14) 0.0278(14) -0.0004(11) 0.0104(11) -0.0016(10)
N8 0.0187(12) 0.0268(14) 0.0258(13) -0.0008(11) 0.0101(11) -0.0003(10)
N11 0.0226(13) 0.0192(12) 0.0283(13) -0.0010(10) 0.0137(11) -0.0013(10)
N31 0.0257(14) 0.0323(15) 0.0250(14) -0.0016(11) 0.0146(12) 0.0012(11)
N33 0.0239(14) 0.0320(15) 0.0260(14) -0.0030(11) 0.0130(12) 0.0014(11)
N38 0.0215(13) 0.0294(14) 0.0235(13) 0.0000(11) 0.0120(11) 0.0011(11)
N41 0.0230(13) 0.0210(13) 0.0240(13) -0.0032(10) 0.0135(11) -0.0026(10)
C2 0.0202(15) 0.0203(15) 0.0239(15) -0.0003(12) 0.0077(13) 0.0009(11)
C4 0.0263(16) 0.0254(16) 0.0289(16) 0.0007(13) 0.0141(14) 0.0008(13)
C5 0.0286(17) 0.0381(19) 0.0246(16) -0.0008(14) 0.0124(14) 0.0013(14)
C6 0.0256(17) 0.0384(19) 0.0287(17) -0.0052(14) 0.0111(14) -0.0012(14)
C9 0.0241(16) 0.0156(14) 0.0325(17) 0.0022(12) 0.0162(14) 0.0004(11)
C12 0.0267(19) 0.081(3) 0.0316(19) -0.004(2) 0.0098(16) -0.0004(19)
C13 0.0250(15) 0.0196(15) 0.0286(16) -0.0003(12) 0.0147(13) 0.0041(12)
C14 0.0329(18) 0.0273(17) 0.0345(18) 0.0016(14) 0.0178(15) 0.0103(14)
C15 0.0310(17) 0.0286(17) 0.0316(17) -0.0061(14) 0.0162(15) -0.0006(14)
C16 0.0228(15) 0.0256(16) 0.0287(16) -0.0010(13) 0.0146(13) 0.0015(12)
C17 0.0332(19) 0.0315(19) 0.056(2) -0.0046(17) 0.0301(18) 0.0020(15)
C18 0.040(2) 0.046(2) 0.070(3) -0.006(2) 0.044(2) -0.0040(17)
C19 0.041(2) 0.0314(19) 0.051(2) -0.0029(16) 0.0328(18) -0.0080(15)
C20 0.0244(16) 0.0258(16) 0.0279(16) -0.0013(13) 0.0136(13) -0.0017(13)
C21 0.0185(14) 0.0227(15) 0.0251(15) 0.0023(12) 0.0127(12) 0.0003(11)
C22 0.0242(15) 0.0199(15) 0.0331(17) 0.0009(13) 0.0152(14) -0.0029(12)
C23 0.0266(17) 0.0361(19) 0.0387(19) -0.0085(15) 0.0177(15) -0.0080(14)
C24 0.0367(19) 0.0260(17) 0.043(2) 0.0058(15) 0.0209(17) -0.0036(14)
C32 0.0262(16) 0.0168(14) 0.0266(16) 0.0001(12) 0.0134(13) 0.0033(12)
C34 0.0239(16) 0.042(2) 0.0295(17) -0.0026(15) 0.0123(14) 0.0047(14)
C35 0.0240(17) 0.046(2) 0.0304(18) -0.0054(15) 0.0101(15) 0.0032(15)
C36 0.0305(17) 0.0322(18) 0.0241(16) -0.0016(13) 0.0115(14) 0.0024(14)
C39 0.0282(16) 0.0152(14) 0.0294(16) 0.0006(12) 0.0164(14) 0.0035(12)
C42 0.0317(19) 0.071(3) 0.0252(18) -0.0014(18) 0.0130(16) 0.0030(18)
Cl61 0.0449(6) 0.0731(8) 0.0687(7) -0.0264(6) 0.0333(6) -0.0006(5)
Cl62 0.0566(7) 0.0433(6) 0.0794(8) -0.0114(6) 0.0288(6) -0.0001(5)
Cl63 0.0703(8) 0.0784(9) 0.0952(10) 0.0355(8) 0.0600(8) 0.0162(7)
C60 0.0269(17) 0.039(2) 0.042(2) 0.0028(16) 0.0122(16) 0.0037(15)
Cl71 0.0477(5) 0.0308(5) 0.0449(5) -0.0014(4) 0.0214(4) -0.0021(4)
Cl72 0.0436(6) 0.0666(7) 0.0606(7) -0.0005(5) 0.0299(5) 0.0016(5)
Cl73 0.0601(7) 0.0387(5) 0.0615(7) 0.0151(5) 0.0323(6) 0.0131(5)
C70 0.049(2) 0.040(2) 0.044(2) 0.0035(17) 0.0275(19) 0.0126(17)

loop_
_atom_site_label
_atom_site_type_symbol
_atom_site_thermal_displace_type
_atom_site_fract_x
_atom_site_fract_y
_atom_site_fract_z
_atom_site_occupancy
_atom_site_U_iso_or_equiv
O7 O Uani -0.00435(8) 0.4953(3) 0.38284(11) 1.000 0.0376(8)
O10 O Uani 0.14717(7) 0.5388(2) 0.31087(10) 1.000 0.0275(7)
O37 O Uani -0.12261(9) 0.8913(3) 0.15921(12) 1.000 0.0496(9)
O40 O Uani 0.04658(8) 0.8939(2) 0.12111(10) 1.000 0.0279(7)
N1 N Uani 0.11154(9) 0.5461(3) 0.37976(13) 1.000 0.0293(8)
N3 N Uani 0.03053(9) 0.5222(3) 0.32749(12) 1.000 0.0256(8)
N8 N Uani 0.06856(9) 0.5313(2) 0.27399(12) 1.000 0.0243(8)
N11 N Uani 0.09750(9) 0.4925(2) 0.21111(12) 1.000 0.0230(7)
N31 N Uani -0.03807(9) 0.8621(3) 0.09424(12) 1.000 0.0269(8)
N33 N Uani -0.04906(9) 0.8744(3) 0.17789(12) 1.000 0.0272(8)
N38 N Uani 0.02483(9) 0.8763(3) 0.19310(12) 1.000 0.0246(8)
N41 N Uani 0.09988(9) 0.9258(2) 0.22124(12) 1.000 0.0220(8)
C2 C Uani 0.06990(10) 0.5341(3) 0.32794(14) 1.000 0.0231(9)
C4 C Uani 0.03167(11) 0.5150(3) 0.38201(15) 1.000 0.0269(9)
C5 C Uani 0.07594(12) 0.5274(3) 0.43786(15) 1.000 0.0310(10)
C6 C Uani 0.11517(12) 0.5415(3) 0.43573(15) 1.000 0.0322(10)
C9 C Uani 0.10739(11) 0.5212(3) 0.26687(15) 1.000 0.0233(9)
C12 C Uani 0.16315(13) 0.5520(5) 0.48967(18) 1.000 0.0488(13)
C13 C Uani 0.13247(11) 0.4776(3) 0.19241(14) 1.000 0.0239(9)
C14 C Uani 0.16967(12) 0.3836(3) 0.23409(16) 1.000 0.0313(10)
C15 C Uani 0.10553(12) 0.4263(3) 0.12733(15) 1.000 0.0303(10)
C16 C Uani 0.15414(11) 0.6019(3) 0.19185(14) 1.000 0.0250(9)
C17 C Uani 0.18974(13) 0.6060(3) 0.17839(19) 1.000 0.0369(11)
C18 C Uani 0.20803(14) 0.7182(4) 0.1752(2) 1.000 0.0447(14)
C19 C Uani 0.19247(13) 0.8276(3) 0.18621(18) 1.000 0.0368(11)
C20 C Uani 0.15697(11) 0.8258(3) 0.19999(15) 1.000 0.0259(9)
C21 C Uani 0.13865(10) 0.7127(3) 0.20279(14) 1.000 0.0214(8)
C22 C Uani 0.14056(11) 0.9464(3) 0.21441(15) 1.000 0.0255(9)
C23 C Uani 0.17870(12) 0.9964(3) 0.27580(16) 1.000 0.0333(11)
C24 C Uani 0.12937(13) 1.0441(3) 0.16496(17) 1.000 0.0350(11)
C32 C Uani -0.02206(11) 0.8703(3) 0.15432(14) 1.000 0.0232(9)
C34 C Uani -0.09628(12) 0.8775(4) 0.13845(16) 1.000 0.0324(10)
C35 C Uani -0.11443(12) 0.8674(4) 0.07376(16) 1.000 0.0352(11)
C36 C Uani -0.08501(12) 0.8614(3) 0.05298(15) 1.000 0.0300(10)
C39 C Uani 0.05759(11) 0.8988(3) 0.17497(14) 1.000 0.0235(9)
C42 C Uani -0.09878(13) 0.8566(5) -0.01298(16) 1.000 0.0433(13)
Cl61 Cl Uani 0.22303(4) 0.24712(12) 0.14707(6) 1.000 0.0602(4)
Cl62 Cl Uani 0.23216(4) 0.01929(11) 0.09689(6) 1.000 0.0625(4)
Cl63 Cl Uani 0.27097(5) 0.24167(14) 0.08058(7) 1.000 0.0731(5)
C60 C Uani 0.25895(12) 0.1599(4) 0.12943(18) 1.000 0.0384(11)
Cl71 Cl Uani 0.00858(3) 0.65884(8) 0.02396(4) 1.000 0.0421(3)
Cl72 Cl Uani 0.08972(4) 0.76298(12) 0.02986(6) 1.000 0.0554(4)
Cl73 Cl Uani -0.00136(4) 0.86981(10) -0.05122(5) 1.000 0.0528(4)
C70 C Uani 0.02951(15) 0.7330(4) -0.01793(19) 1.000 0.0426(12)
H1 H Uiso 0.13670 0.55710 0.37760 1.000 0.0350
H5 H Uiso 0.07740 0.52570 0.47590 1.000 0.0370
H8 H Uiso 0.04110 0.53630 0.24070 1.000 0.0290
H11 H Uiso 0.06810 0.48150 0.18330 1.000 0.0280
H12A H Uiso 0.16190 0.54370 0.52700 1.000 0.0730
H12B H Uiso 0.17630 0.63260 0.48930 1.000 0.0730
H12C H Uiso 0.18270 0.48650 0.48810 1.000 0.0730
H14A H Uiso 0.18850 0.41890 0.27490 1.000 0.0470
H14B H Uiso 0.18970 0.36390 0.21750 1.000 0.0470
H14C H Uiso 0.15450 0.30820 0.23640 1.000 0.0470
H15A H Uiso 0.09080 0.34800 0.12720 1.000 0.0450
H15B H Uiso 0.12700 0.41240 0.11250 1.000 0.0450
H15C H Uiso 0.08160 0.48560 0.10080 1.000 0.0450
H17 H Uiso 0.20140 0.53160 0.17140 1.000 0.0440
H18 H Uiso 0.23180 0.72010 0.16530 1.000 0.0540
H19 H Uiso 0.20580 0.90380 0.18440 1.000 0.0440
H21 H Uiso 0.11480 0.71090 0.21250 1.000 0.0260
H23A H Uiso 0.16820 1.07380 0.28480 1.000 0.0500
H23B H Uiso 0.20690 1.01170 0.27420 1.000 0.0500
H23C H Uiso 0.18530 0.93580 0.30770 1.000 0.0500
H24A H Uiso 0.10640 1.01060 0.12510 1.000 0.0520
H24B H Uiso 0.15780 1.06560 0.16500 1.000 0.0520
H24C H Uiso 0.11670 1.11800 0.17330 1.000 0.0520
H31 H Uiso -0.01830 0.85720 0.08130 1.000 0.0320
H35 H Uiso -0.14700 0.86500 0.04620 1.000 0.0420
H38 H Uiso 0.03540 0.86540 0.23210 1.000 0.0290
H41 H Uiso 0.10370 0.93170 0.25780 1.000 0.0260
H42A H Uiso -0.08860 0.77810 -0.02140 1.000 0.0650
H42B H Uiso -0.08410 0.92510 -0.02200 1.000 0.0650
H42C H Uiso -0.13260 0.86340 -0.03850 1.000 0.0650
H60 H Uiso 0.28890 0.14280 0.16790 1.000 0.0460
H70 H Uiso 0.02540 0.67630 -0.05120 1.000 0.0510

loop_
_atom_type_symbol
_atom_type_description
_atom_type_scat_dispersion_real
_atom_type_scat_dispersion_imag
_atom_type_scat_source
O O 0.0106 0.0060 'International Tables Vol C Tables 4.2.6.8 and 6.1.1.4'
N N 0.0061 0.0033 'International Tables Vol C Tables 4.2.6.8 and 6.1.1.4'
Cl Cl 0.1484 0.1585 'International Tables Vol C Tables 4.2.6.8 and 6.1.1.4'
H H 0.0000 0.0000 'International Tables Vol C Tables 4.2.6.8 and 6.1.1.4'
C C 0.0033 0.0016 'International Tables Vol C Tables 4.2.6.8 and 6.1.1.4'

loop_
_geom_angle_atom_site_label_1
_geom_angle_atom_site_label_2
_geom_angle_atom_site_label_3
_geom_angle
_geom_angle_publ_flag
C2 N1 C6 121.1(3) yes
C2 N3 C4 119.0(3) yes
C2 N8 C9 125.4(3) yes
C9 N11 C13 124.6(3) yes
C32 N31 C36 120.7(3) yes
C32 N33 C34 117.7(3) yes
C32 N38 C39 124.5(3) yes
C22 N41 C39 123.6(3) yes
C6 N1 H1 119.42 no
C2 N1 H1 119.45 no
C2 N8 H8 117.35 no
C9 N8 H8 117.22 no
C13 N11 H11 117.74 no
C9 N11 H11 117.67 no
C32 N31 H31 119.69 no
C36 N31 H31 119.65 no
C32 N38 H38 117.79 no
C39 N38 H38 117.70 no
C39 N41 H41 118.22 no
C22 N41 H41 118.19 no
N1 C2 N8 118.8(3) yes
N1 C2 N3 122.9(3) yes
N3 C2 N8 118.3(3) yes
O7 C4 N3 120.2(3) yes
O7 C4 C5 121.0(3) yes
N3 C4 C5 118.7(4) yes
C4 C5 C6 119.8(3) no
N1 C6 C5 118.3(3) yes
N1 C6 C12 116.2(4) yes
C5 C6 C12 125.4(3) no
O10 C9 N8 120.3(3) yes
O10 C9 N11 125.1(4) yes
N8 C9 N11 114.7(3) yes
N11 C13 C16 111.2(3) yes
C14 C13 C15 109.3(3) no
N11 C13 C15 105.4(3) yes
N11 C13 C14 109.9(3) yes
C14 C13 C16 111.6(3) no
C15 C13 C16 109.1(3) no
C13 C16 C21 122.0(4) no
C13 C16 C17 119.7(3) no
C17 C16 C21 118.2(3) no
C16 C17 C18 120.0(4) no
C17 C18 C19 121.3(5) no
C18 C19 C20 119.7(4) no
C21 C20 C22 121.2(4) no
C19 C20 C21 118.6(3) no
C19 C20 C22 120.1(3) no
C16 C21 C20 122.1(4) no
N41 C22 C24 110.4(3) yes
C20 C22 C23 109.6(3) no
N41 C22 C23 105.6(3) yes
N41 C22 C20 111.4(3) yes
C20 C22 C24 110.8(3) no
C23 C22 C24 109.0(3) no
N31 C32 N33 123.9(3) yes
N33 C32 N38 117.9(3) yes
N31 C32 N38 118.2(4) yes
O37 C34 N33 119.1(3) yes
O37 C34 C35 121.3(4) yes
N33 C34 C35 119.5(4) yes
C34 C35 C36 119.6(4) no
N31 C36 C35 118.6(3) yes
C35 C36 C42 125.5(4) no
N31 C36 C42 115.9(4) yes
O40 C39 N41 125.3(4) yes
N38 C39 N41 113.3(3) yes
O40 C39 N38 121.3(3) yes
C4 C5 H5 120.13 no
C6 C5 H5 120.04 no
C6 C12 H12A 109.45 no
C6 C12 H12B 109.56 no
C6 C12 H12C 109.39 no
H12A C12 H12B 109.46 no
H12A C12 H12C 109.51 no
H12B C12 H12C 109.46 no
C13 C14 H14A 109.43 no
C13 C14 H14B 109.47 no
C13 C14 H14C 109.46 no
H14A C14 H14B 109.58 no
H14A C14 H14C 109.42 no
H14B C14 H14C 109.47 no
C13 C15 H15A 109.45 no
C13 C15 H15B 109.52 no
C13 C15 H15C 109.49 no
H15A C15 H15B 109.38 no
H15A C15 H15C 109.49 no
H15B C15 H15C 109.51 no
C16 C17 H17 120.08 no
C18 C17 H17 119.89 no
C17 C18 H18 119.39 no
C19 C18 H18 119.32 no
C18 C19 H19 120.08 no
C20 C19 H19 120.21 no
C16 C21 H21 118.93 no
C20 C21 H21 118.93 no
C22 C23 H23A 109.42 no
C22 C23 H23B 109.51 no
C22 C23 H23C 109.43 no
H23A C23 H23B 109.44 no
H23A C23 H23C 109.45 no
H23B C23 H23C 109.58 no
C22 C24 H24A 109.40 no
C22 C24 H24B 109.46 no
C22 C24 H24C 109.51 no
H24A C24 H24B 109.57 no
H24A C24 H24C 109.41 no
H24B C24 H24C 109.47 no
C34 C35 H35 120.31 no
C36 C35 H35 120.13 no
C36 C42 H42A 109.51 no
C36 C42 H42B 109.49 no
C36 C42 H42C 109.50 no
H42A C42 H42B 109.50 no
H42A C42 H42C 109.37 no
H42B C42 H42C 109.47 no
Cl61 C60 Cl62 109.8(3) yes
Cl61 C60 Cl63 110.4(2) yes
Cl62 C60 Cl63 110.6(2) yes
Cl61 C60 H60 108.65 no
Cl62 C60 H60 108.66 no
Cl63 C60 H60 108.59 no
Cl71 C70 Cl72 109.3(2) yes
Cl71 C70 Cl73 111.4(3) yes
Cl72 C70 Cl73 111.1(3) yes
Cl71 C70 H70 108.36 no
Cl72 C70 H70 108.30 no
Cl73 C70 H70 108.29 no

loop_
_geom_bond_atom_site_label_1
_geom_bond_atom_site_label_2
_geom_bond_distance
_geom_bond_publ_flag
Cl61 C60 1.758(5) yes
Cl62 C60 1.748(4) yes
Cl63 C60 1.737(5) yes
Cl71 C70 1.746(5) yes
Cl72 C70 1.773(5) yes
Cl73 C70 1.758(5) yes
O7 C4 1.234(5) yes
O10 C9 1.243(4) yes
O37 C34 1.247(6) yes
O40 C39 1.232(4) yes
N1 C6 1.374(5) yes
N1 C2 1.353(4) yes
N3 C4 1.377(5) yes
N3 C2 1.317(5) yes
N8 C2 1.358(4) yes
N8 C9 1.404(5) yes
N11 C9 1.326(4) yes
N11 C13 1.481(5) yes
N31 C32 1.348(4) yes
N31 C36 1.374(5) yes
N33 C32 1.317(5) yes
N33 C34 1.374(5) yes
N38 C39 1.412(5) yes
N38 C32 1.364(5) yes
N41 C22 1.474(5) yes
N41 C39 1.334(5) yes
N1 H1 0.8789 no
N8 H8 0.8797 no
N11 H11 0.8796 no
N31 H31 0.8789 no
N38 H38 0.8798 no
N41 H41 0.8790 no
C4 C5 1.447(5) no
C5 C6 1.349(6) no
C6 C12 1.494(6) no
C13 C14 1.539(5) no
C13 C16 1.533(5) no
C13 C15 1.537(5) no
C16 C17 1.398(6) no
C16 C21 1.391(5) no
C17 C18 1.382(6) no
C18 C19 1.380(6) no
C19 C20 1.400(6) no
C20 C22 1.533(5) no
C20 C21 1.388(5) no
C22 C24 1.542(5) no
C22 C23 1.531(5) no
C34 C35 1.447(5) no
C35 C36 1.337(6) no
C36 C42 1.506(5) no
C5 H5 0.9489 no
C12 H12A 0.9807 no
C12 H12B 0.9800 no
C12 H12C 0.9795 no
C14 H14B 0.9818 no
C14 H14A 0.9807 no
C14 H14C 0.9792 no
C15 H15B 0.9796 no
C15 H15A 0.9802 no
C15 H15C 0.9798 no
C17 H17 0.9513 no
C18 H18 0.9495 no
C19 H19 0.9506 no
C21 H21 0.9487 no
C23 H23C 0.9806 no
C23 H23B 0.9787 no
C23 H23A 0.9808 no
C24 H24C 0.9789 no
C24 H24A 0.9810 no
C24 H24B 0.9783 no
C35 H35 0.9492 no
C42 H42C 0.9787 no
C42 H42A 0.9800 no
C42 H42B 0.9801 no
C60 H60 1.0003 no
C70 H70 1.0004 no

loop_
_geom_contact_atom_site_label_1
_geom_contact_atom_site_label_2
_geom_contact_distance
_geom_contact_site_symmetry_2
_geom_contact_publ_flag
Cl63 O37 3.470(4) 5_545 no
Cl63 Cl63 3.618(2) 7_555 no
Cl71 Cl71 3.6002(14) 3_565 no
Cl71 C4 3.650(4) 2_555 no
Cl71 O40 3.325(2) . no
Cl71 O7 3.030(3) 2_555 no
Cl73 O40 3.046(3) 3_575 no
Cl61 H24B 3.1395 1_545 no
Cl61 H42C 3.1187 3_565 no
Cl61 H14B 2.8519 . no
Cl62 H42C 3.1403 3_565 no
Cl62 H19 3.0597 1_545 no
Cl63 H12B 3.1293 4_564 no
Cl71 H42A 3.1198 . no
Cl71 H31 2.9868 . no
Cl71 H15C 2.9077 . no
O7 Cl71 3.030(3) 2_555 no
O7 C15 3.343(5) 2_555 no
O7 C70 3.303(5) 4_565 no
O7 N11 2.801(4) 2_555 no
O10 C16 3.242(4) . no
O10 C14 2.959(5) . no
O10 C60 3.004(5) 6_555 no
O10 C21 3.235(4) . no
O10 N1 2.582(4) . no
O37 N41 2.774(4) 2_555 no
O37 C23 3.279(5) 2_555 no
O37 Cl63 3.470(4) 5_455 no
O40 C24 2.899(5) . no
O40 N31 2.573(4) . no
O40 C21 3.338(4) . no
O40 Cl73 3.046(3) 3_575 no
O40 C20 3.263(5) . no
O40 Cl71 3.325(2) . no
O7 H15C 2.8216 2_555 no
O7 H8 2.7801 2_555 no
O7 H70 2.3623 4_565 no
O7 H11 1.9369 2_555 no
O10 H1 1.9190 . no
O10 H21 2.8636 . no
O10 H14A 2.3959 . no
O10 H60 2.2252 6_555 no
O37 H23C 2.6743 2_555 no
O37 H41 1.9305 2_555 no
O37 H38 2.8363 2_555 no
O40 H31 1.9105 . no
O40 H24A 2.3244 . no
N1 O10 2.582(4) . no
N3 N8 2.993(4) 2_555 no
N8 N3 2.993(4) 2_555 no
N11 O7 2.801(4) 2_555 no
N31 O40 2.573(4) . no
N33 N38 2.969(4) 2_555 no
N38 N33 2.969(4) 2_555 no
N41 O37 2.774(4) 2_555 no
N3 H8 2.1314 2_555 no
N11 H21 2.4320 . no
N33 H38 2.1080 2_555 no
N41 H21 2.4154 . no
C4 Cl71 3.650(4) 2_555 no
C6 C35 3.539(5) 2_555 no
C9 C21 3.135(5) . no
C14 O10 2.959(5) . no
C15 O7 3.343(5) 2_555 no
C16 O10 3.242(4) . no
C20 O40 3.263(5) . no
C21 O10 3.235(4) . no
C21 O40 3.338(4) . no
C21 C39 3.155(5) . no
C21 C9 3.135(5) . no
C23 O37 3.279(5) 2_555 no
C24 O40 2.899(5) . no
C35 C6 3.539(5) 2_555 no
C39 C21 3.155(5) . no
C60 O10 3.004(5) 6_545 no
C70 O7 3.303(5) 4_564 no
C4 H70 2.7608 4_565 no
C4 H8 2.8347 2_555 no
C4 H11 2.8933 2_555 no
C5 H70 2.8789 4_565 no
C9 H1 2.5099 . no
C9 H14A 2.8390 . no
C9 H21 2.5632 . no
C14 H17 2.8287 . no
C15 H17 3.0276 . no
C17 H14B 2.8076 . no
C17 H15B 2.8349 . no
C19 H23B 2.8578 . no
C19 H24B 2.7653 . no
C21 H60 3.0346 6_555 no
C23 H19 3.0741 . no
C24 H19 2.7920 . no
C34 H41 2.8489 2_555 no
C34 H38 2.8720 2_555 no
C39 H31 2.4866 . no
C39 H21 2.6180 . no
C39 H24A 2.8072 . no
H1 H12B 2.5932 . no
H1 H12C 2.5502 . no
H1 O10 1.9190 . no
H1 C9 2.5099 . no
H5 H12A 2.4425 . no
H8 H11 2.1618 . no
H8 O7 2.7801 2_555 no
H8 C4 2.8347 2_555 no
H8 N3 2.1314 2_555 no
H11 H15C 2.3722 . no
H11 O7 1.9369 2_555 no
H11 H15A 2.4159 . no
H11 H8 2.1618 . no
H11 C4 2.8933 2_555 no
H12A H5 2.4425 . no
H12B Cl63 3.1293 4_565 no
H12B H1 2.5932 . no
H12C H1 2.5502 . no
H14A C9 2.8390 . no
H14A O10 2.3959 . no
H14B Cl61 2.8519 . no
H14B H17 2.3053 . no
H14B C17 2.8076 . no
H14B H15B 2.4782 . no
H14C H24C 2.5236 1_545 no
H14C H15A 2.5409 . no
H15A H14C 2.5409 . no
H15A H11 2.4159 . no
H15B H14B 2.4782 . no
H15B H17 2.5112 . no
H15B C17 2.8349 . no
H15C H11 2.3722 . no
H15C O7 2.8216 2_555 no
H15C Cl71 2.9077 . no
H17 C14 2.8287 . no
H17 C15 3.0276 . no
H17 H14B 2.3053 . no
H17 H15B 2.5112 . no
H19 H23B 2.5603 . no
H19 H24B 2.2548 . no
H19 C24 2.7920 . no
H19 Cl62 3.0597 1_565 no
H19 C23 3.0741 . no
H21 N11 2.4320 . no
H21 O10 2.8636 . no
H21 N41 2.4154 . no
H21 C39 2.6180 . no
H21 C9 2.5632 . no
H23A H24C 2.5136 . no
H23A H41 2.4457 . no
H23B H19 2.5603 . no
H23B H24B 2.4819 . no
H23B C19 2.8578 . no
H23C H41 2.3508 . no
H23C O37 2.6743 2_555 no
H24A H42B 2.4469 3_575 no
H24A C39 2.8072 . no
H24A O40 2.3244 . no
H24B H23B 2.4819 . no
H24B Cl61 3.1395 1_565 no
H24B C19 2.7653 . no
H24B H19 2.2548 . no
H24C H23A 2.5136 . no
H24C H14C 2.5236 1_565 no
H31 C39 2.4866 . no
H31 H42B 2.5366 . no
H31 O40 1.9105 . no
H31 Cl71 2.9868 . no
H35 H42C 2.4467 . no
H38 H41 2.1527 . no
H38 C34 2.8720 2_555 no
H38 N33 2.1080 2_555 no
H38 O37 2.8363 2_555 no
H41 H38 2.1527 . no
H41 H23C 2.3508 . no
H41 H23A 2.4457 . no
H41 O37 1.9305 2_555 no
H41 C34 2.8489 2_555 no
H42A Cl71 3.1198 . no
H42B H31 2.5366 . no
H42B H24A 2.4469 3_575 no
H42C Cl61 3.1187 3_565 no
H42C Cl62 3.1403 3_565 no
H42C H35 2.4467 . no
H60 C21 3.0346 6_545 no
H60 O10 2.2252 6_545 no
H70 O7 2.3623 4_564 no
H70 C4 2.7608 4_564 no
H70 C5 2.8789 4_564 no

loop_
_geom_hbond_atom_site_label_D
_geom_hbond_atom_site_label_H
_geom_hbond_atom_site_label_A
_geom_hbond_distance_DH
_geom_hbond_distance_HA
_geom_hbond_distance_DA
_geom_hbond_angle_DHA
_geom_hbond_site_symmetry_A
_geom_hbond_publ_flag
N1 H1 O10 0.8789 1.9190 2.582(4) 131.02 . yes
N8 H8 N3 0.8797 2.1314 2.993(4) 166.08 2_555 yes
N11 H11 O7 0.8796 1.9369 2.801(4) 167.05 2_555 yes
N31 H31 O40 0.8789 1.9105 2.573(4) 130.90 . yes
N38 H38 N33 0.8798 2.1080 2.969(4) 165.85 2_555 yes
N41 H41 O37 0.8790 1.9305 2.774(4) 160.26 2_555 yes
C14 H14A O10 0.9807 2.3959 2.959(5) 115.90 . yes
C21 H21 N11 0.9487 2.4320 2.816(4) 103.98 . yes
C21 H21 N41 0.9487 2.4154 2.803(4) 104.20 . yes
C24 H24A O40 0.9810 2.3244 2.899(5) 116.58 . yes
C60 H60 O10 1.0003 2.2252 3.004(5) 133.59 6_545 yes
C70 H70 O7 1.0004 2.3623 3.303(5) 156.31 4_564 yes

loop_
_geom_torsion_atom_site_label_1
_geom_torsion_atom_site_label_2
_geom_torsion_atom_site_label_3
_geom_torsion_atom_site_label_4
_geom_torsion
_geom_torsion_publ_flag
C6 N1 C2 N3 2.7(5) no
C6 N1 C2 N8 -175.8(3) no
C2 N1 C6 C5 -1.4(5) no
C2 N1 C6 C12 178.2(4) no
C4 N3 C2 N1 -3.5(5) no
C4 N3 C2 N8 174.9(3) no
C2 N3 C4 O7 -175.0(3) no
C2 N3 C4 C5 3.3(5) no
C9 N8 C2 N1 10.2(5) no
C9 N8 C2 N3 -168.3(3) no
C2 N8 C9 O10 -14.5(5) no
C2 N8 C9 N11 165.5(3) no
C13 N11 C9 O10 -0.4(5) no
C13 N11 C9 N8 179.6(3) no
C9 N11 C13 C14 54.1(4) no
C9 N11 C13 C15 171.9(3) no
C9 N11 C13 C16 -70.1(4) no
C36 N31 C32 N33 2.1(5) no
C36 N31 C32 N38 -177.1(3) no
C32 N31 C36 C35 -0.9(5) no
C32 N31 C36 C42 177.8(4) no
C34 N33 C32 N31 -3.8(5) no
C34 N33 C32 N38 175.3(3) no
C32 N33 C34 O37 -174.3(4) no
C32 N33 C34 C35 4.3(6) no
C39 N38 C32 N31 13.0(5) no
C39 N38 C32 N33 -166.2(3) no
C32 N38 C39 O40 -12.6(5) no
C32 N38 C39 N41 166.9(3) no
C39 N41 C22 C20 -70.9(4) no
C39 N41 C22 C23 170.3(3) no
C39 N41 C22 C24 52.6(4) no
C22 N41 C39 O40 -3.9(5) no
C22 N41 C39 N38 176.6(3) no
N3 C4 C5 C6 -2.2(5) no
O7 C4 C5 C6 176.0(3) no
C4 C5 C6 N1 1.3(5) no
C4 C5 C6 C12 -178.3(4) no
N11 C13 C16 C21 -5.1(4) no
N11 C13 C16 C17 176.7(3) no
C15 C13 C16 C21 110.7(4) no
C15 C13 C16 C17 -67.5(4) no
C14 C13 C16 C17 53.5(4) no
C14 C13 C16 C21 -128.3(3) no
C13 C16 C17 C18 177.2(4) no
C21 C16 C17 C18 -1.1(6) no
C13 C16 C21 C20 -177.4(3) no
C17 C16 C21 C20 0.8(5) no
C16 C17 C18 C19 1.2(6) no
C17 C18 C19 C20 -1.0(6) no
C18 C19 C20 C22 177.9(4) no
C18 C19 C20 C21 0.7(6) no
C19 C20 C22 N41 174.0(3) no
C19 C20 C21 C16 -0.6(5) no
C22 C20 C21 C16 -177.8(3) no
C21 C20 C22 C24 -132.1(4) no
C21 C20 C22 C23 107.7(4) no
C19 C20 C22 C23 -69.5(4) no
C19 C20 C22 C24 50.7(5) no
C21 C20 C22 N41 -8.8(4) no
N33 C34 C35 C36 -3.3(6) no
O37 C34 C35 C36 175.3(4) no
C34 C35 C36 N31 1.5(6) no
C34 C35 C36 C42 -177.0(4) no
